data_4342838
loop_
_publ_author_name
'Miller, Reece G.'
'Brooker, Sally'

_publ_section_title
;
 Spin Crossover, Reversible Redox, and Supramolecular Interactions in 3d
 Complexes of 4-(4-Pyridyl)-2,5-dipyrazyl-pyridine.
;
_journal_issue 11
_journal_name_full 'Inorganic chemistry'
_journal_page_first 5398
_journal_page_last 5409
_journal_paper_doi 10.1021/acs.inorgchem.5b00428
_journal_volume 54
_journal_year 2015
_chemical_formula_sum 'C36 H24 B2 Co F8 N12'
_chemical_formula_weight 857.22
_chemical_name_systematic
; 
 ? 
;
_space_group_IT_number 14
_symmetry_cell_setting monoclinic
_symmetry_space_group_name_Hall '-P 2yn'
_symmetry_space_group_name_H-M 'P 1 21/n 1'
_atom_sites_solution_hydrogens geom
_atom_sites_solution_primary direct
_atom_sites_solution_secondary difmap
_audit_creation_method SHELXL-97
_cell_angle_alpha 90.00
_cell_angle_beta 101.141(3)
_cell_angle_gamma 90.00
_cell_formula_units_Z 4
_cell_length_a 16.9153(5)
_cell_length_b 8.9203(2)
_cell_length_c 23.4566(6)
_cell_measurement_reflns_used 9049
_cell_measurement_temperature 100(2)
_cell_measurement_theta_max 75.5730
_cell_measurement_theta_min 3.5500
_cell_volume 3472.66(16)
_computing_cell_refinement 'CrysAlisPRO (Agilent 2013)'
_computing_data_collection 'CrysAlisPRO (Agilent 2013)'
_computing_data_reduction 'CrysAlisPRO (Agilent 2013)'
_computing_molecular_graphics 'X-SEED (Barbour, 2001)'
_computing_publication_material 'enCIFer (CCDC 2008)'
_computing_structure_refinement 'SHELXL-97 (Sheldrick, 1997)'
_computing_structure_solution 'SHELXS-97 (Sheldrick, 1990)'
_diffrn_ambient_temperature 100(2)
_diffrn_measured_fraction_theta_full 0.985
_diffrn_measured_fraction_theta_max 0.985
_diffrn_measurement_device_type 'Agilent Supernova Dual diffractometer with an Atlas detector'
_diffrn_measurement_method \w
_diffrn_radiation_monochromator graphite
_diffrn_radiation_source 'fine-focus sealed tube'
_diffrn_radiation_type CuK\a
_diffrn_radiation_wavelength 1.54184
_diffrn_reflns_av_R_equivalents 0.0852
_diffrn_reflns_av_sigmaI/netI 0.0536
_diffrn_reflns_limit_h_max 20
_diffrn_reflns_limit_h_min -21
_diffrn_reflns_limit_k_max 11
_diffrn_reflns_limit_k_min -8
_diffrn_reflns_limit_l_max 29
_diffrn_reflns_limit_l_min -29
_diffrn_reflns_number 36508
_diffrn_reflns_theta_full 77.14
_diffrn_reflns_theta_max 77.14
_diffrn_reflns_theta_min 3.57
_exptl_absorpt_coefficient_mu 4.699
_exptl_absorpt_correction_T_max 0.9332
_exptl_absorpt_correction_T_min 0.8173
_exptl_absorpt_correction_type multi-scan
_exptl_absorpt_process_details '(CrysAlis PRO; Agilent, 2010)'
_exptl_crystal_colour Red
_exptl_crystal_density_diffrn 1.640
_exptl_crystal_density_method 'not measured'
_exptl_crystal_description Block
_exptl_crystal_F_000 1732
_exptl_crystal_size_max 0.02
_exptl_crystal_size_mid 0.02
_exptl_crystal_size_min 0.01
_refine_diff_density_max 1.288
_refine_diff_density_min -0.561
_refine_diff_density_rms 0.094
_refine_ls_extinction_method none
_refine_ls_goodness_of_fit_ref 1.045
_refine_ls_hydrogen_treatment mixed
_refine_ls_matrix_type full
_refine_ls_number_parameters 532
_refine_ls_number_reflns 7243
_refine_ls_number_restraints 0
_refine_ls_restrained_S_all 1.045
_refine_ls_R_factor_all 0.0877
_refine_ls_R_factor_gt 0.0704
_refine_ls_shift/su_max 0.000
_refine_ls_shift/su_mean 0.000
_refine_ls_structure_factor_coef Fsqd
_refine_ls_weighting_details 'calc w=1/[\s^2^(Fo^2^)+(0.1072P)^2^+4.7746P] where P=(Fo^2^+2Fc^2^)/3'
_refine_ls_weighting_scheme calc
_refine_ls_wR_factor_gt 0.1826
_refine_ls_wR_factor_ref 0.1975
_reflns_number_gt 5726
_reflns_number_total 7243
_reflns_threshold_expression >2sigma(I)
_cod_data_source_file ic5b00428_si_001.cif
_cod_data_source_block rgm674
_cod_depositor_comments
;
The following automatic conversions were performed:

'_symmetry_cell_setting' value 'Monoclinic' changed to 'monoclinic'
according to
/usr/data/users/saulius/crontab/automatic-downloads/rss-feeds/ACS/lib/dictionaries/cif_core.dic
dictionary named 'cif_core.dic' version 2.4.2 from 2011-04-26.

'_exptl_absorpt_correction_type' value 'Multi-Scan' changed to
'multi-scan' according to
/usr/data/users/saulius/crontab/automatic-downloads/rss-feeds/ACS/lib/dictionaries/cif_core.dic
dictionary named 'cif_core.dic' version 2.4.2 from 2011-04-26.

Automatic conversion script
Id: cif_fix_values 3271 2015-04-21 07:52:19Z andrius 

 Adding full bibliography for 4342833--4342842.cif.
;
_cod_original_cell_volume 3472.65(16)
_cod_original_sg_symbol_H-M P2(1)/n
_cod_database_code 4342838

loop_
_symmetry_equiv_pos_as_xyz
'x, y, z'
'-x+1/2, y+1/2, -z+1/2'
'-x, -y, -z'
'x-1/2, -y-1/2, z-1/2'

loop_
_atom_site_label
_atom_site_type_symbol
_atom_site_fract_x
_atom_site_fract_y
_atom_site_fract_z
_atom_site_U_iso_or_equiv
_atom_site_adp_type
_atom_site_occupancy
_atom_site_symmetry_multiplicity
_atom_site_calc_flag
_atom_site_refinement_flags
Co1 Co 0.48623(4) 0.90439(7) 0.22891(2) 0.02410(18) Uani 1 1 d .
N1 N 0.44809(19) 0.6858(4) 0.24955(12) 0.0259(7) Uani 1 1 d .
C1 C 0.4087(2) 0.5799(5) 0.21512(15) 0.0270(8) Uani 1 1 d .
H1 H 0.3918 0.5993 0.1748 0.032 Uiso 1 1 calc R
N2 N 0.4120(2) 0.4090(4) 0.29396(13) 0.0284(7) Uani 1 1 d .
C2 C 0.3921(2) 0.4427(5) 0.23720(15) 0.0293(8) Uani 1 1 d .
H2 H 0.3655 0.3689 0.2112 0.035 Uiso 1 1 calc R
N3 N 0.52662(19) 0.8985(4) 0.31151(13) 0.0249(6) Uani 1 1 d .
C3 C 0.4510(2) 0.5165(5) 0.32836(15) 0.0273(8) Uani 1 1 d .
H3 H 0.4659 0.4979 0.3689 0.033 Uiso 1 1 calc R
N4 N 0.6091(2) 1.3970(4) 0.28266(14) 0.0293(7) Uani 1 1 d .
C4 C 0.4703(2) 0.6542(5) 0.30687(15) 0.0262(8) Uani 1 1 d .
N5 N 0.5459(2) 1.1181(4) 0.24328(13) 0.0263(7) Uani 1 1 d .
C5 C 0.5172(2) 0.7724(5) 0.34198(15) 0.0272(8) Uani 1 1 d .
N6 N 0.7260(2) 0.8314(5) 0.60517(14) 0.0403(9) Uani 1 1 d .
C6 C 0.5530(3) 0.7589(5) 0.40039(16) 0.0309(8) Uani 1 1 d .
H6 H 0.5462 0.6698 0.4211 0.037 Uiso 1 1 calc R
C7 C 0.5992(3) 0.8774(5) 0.42844(15) 0.0298(8) Uani 1 1 d .
C8 C 0.6417(3) 0.8618(5) 0.48996(16) 0.0332(9) Uani 1 1 d .
C9 C 0.6158(3) 0.7645(6) 0.52829(18) 0.0476(13) Uani 1 1 d .
H9 H 0.5687 0.7057 0.5162 0.057 Uiso 1 1 calc R
C10 C 0.6594(3) 0.7537(7) 0.58470(18) 0.0480(13) Uani 1 1 d .
H10 H 0.6404 0.6864 0.6104 0.058 Uiso 1 1 calc R
C11 C 0.7506(3) 0.9258(5) 0.56790(17) 0.0355(9) Uani 1 1 d .
H11 H 0.7980 0.9827 0.5812 0.043 Uiso 1 1 calc R
C12 C 0.7107(3) 0.9458(5) 0.51074(16) 0.0328(9) Uani 1 1 d .
H12 H 0.7303 1.0157 0.4862 0.039 Uiso 1 1 calc R
C13 C 0.6055(3) 1.0066(5) 0.39697(16) 0.0316(9) Uani 1 1 d .
H13 H 0.6348 1.0901 0.4153 0.038 Uiso 1 1 calc R
C14 C 0.5691(2) 1.0147(5) 0.33876(15) 0.0284(8) Uani 1 1 d .
C15 C 0.5739(2) 1.1443(5) 0.30055(15) 0.0258(8) Uani 1 1 d .
C16 C 0.6047(2) 1.2832(5) 0.31958(15) 0.0278(8) Uani 1 1 d .
H16 H 0.6234 1.2987 0.3600 0.033 Uiso 1 1 calc R
C17 C 0.5814(2) 1.3674(5) 0.22605(16) 0.0311(8) Uani 1 1 d .
H17 H 0.5832 1.4447 0.1985 0.037 Uiso 1 1 calc R
C18 C 0.5504(2) 1.2297(5) 0.20639(15) 0.0275(8) Uani 1 1 d .
H18 H 0.5321 1.2143 0.1659 0.033 Uiso 1 1 calc R
N21 N 0.58083(19) 0.8113(4) 0.20357(13) 0.0256(7) Uani 1 1 d .
C21 C 0.6512(2) 0.7676(5) 0.23581(15) 0.0284(8) Uani 1 1 d .
H21 H 0.6607 0.7822 0.2767 0.034 Uiso 1 1 calc R
N22 N 0.7006(2) 0.6780(4) 0.15366(14) 0.0318(7) Uani 1 1 d .
C22 C 0.7101(2) 0.7021(5) 0.21106(17) 0.0317(9) Uani 1 1 d .
H22 H 0.7592 0.6729 0.2355 0.038 Uiso 1 1 calc R
N23 N 0.44728(18) 0.9023(4) 0.14866(12) 0.0231(6) Uani 1 1 d .
C23 C 0.6301(2) 0.7200(5) 0.12132(15) 0.0293(8) Uani 1 1 d .
H23 H 0.6209 0.7040 0.0805 0.035 Uiso 1 1 calc R
N24 N 0.2334(2) 1.1603(5) 0.20810(15) 0.0353(8) Uani 1 1 d .
C24 C 0.5699(2) 0.7861(4) 0.14537(14) 0.0249(7) Uani 1 1 d .
N25 N 0.3798(2) 1.0032(4) 0.22761(13) 0.0275(7) Uani 1 1 d .
C25 C 0.4914(2) 0.8358(5) 0.11327(15) 0.0260(8) Uani 1 1 d .
N26 N 0.2679(2) 0.7967(5) -0.14473(15) 0.0411(9) Uani 1 1 d .
C26 C 0.4602(2) 0.8180(5) 0.05427(15) 0.0261(8) Uani 1 1 d .
H26 H 0.4905 0.7688 0.0297 0.031 Uiso 1 1 calc R
C27 C 0.3831(2) 0.8740(5) 0.03177(15) 0.0269(8) Uani 1 1 d .
C28 C 0.3453(2) 0.8491(5) -0.03002(15) 0.0267(8) Uani 1 1 d .
C29 C 0.3520(2) 0.7120(5) -0.05612(16) 0.0310(8) Uani 1 1 d .
H29 H 0.3836 0.6339 -0.0356 0.037 Uiso 1 1 calc R
C30 C 0.3117(3) 0.6908(5) -0.11284(18) 0.0363(9) Uani 1 1 d .
H30 H 0.3154 0.5954 -0.1301 0.044 Uiso 1 1 calc R
C31 C 0.2625(3) 0.9271(6) -0.11920(18) 0.0418(11) Uani 1 1 d .
H31 H 0.2317 1.0039 -0.1411 0.050 Uiso 1 1 calc R
C32 C 0.2992(3) 0.9591(5) -0.06199(16) 0.0345(9) Uani 1 1 d .
H32 H 0.2927 1.0544 -0.0454 0.041 Uiso 1 1 calc R
C33 C 0.3400(2) 0.9469(5) 0.06874(15) 0.0280(8) Uani 1 1 d .
H33 H 0.2884 0.9884 0.0538 0.034 Uiso 1 1 calc R
C34 C 0.3732(2) 0.9582(5) 0.12734(15) 0.0264(8) Uani 1 1 d .
C35 C 0.3358(2) 1.0232(5) 0.17284(15) 0.0276(8) Uani 1 1 d .
C36 C 0.2641(2) 1.1000(5) 0.16418(16) 0.0313(9) Uani 1 1 d .
H36 H 0.2347 1.1113 0.1256 0.038 Uiso 1 1 calc R
C37 C 0.2776(3) 1.1374(5) 0.26162(16) 0.0344(9) Uani 1 1 d .
H37 H 0.2582 1.1762 0.2940 0.041 Uiso 1 1 calc R
C38 C 0.3496(3) 1.0601(5) 0.27161(16) 0.0325(9) Uani 1 1 d .
H38 H 0.3782 1.0471 0.3103 0.039 Uiso 1 1 calc R
B50 B 0.4343(3) 0.3353(6) 0.07205(18) 0.0315(10) Uani 1 1 d .
F51 F 0.47816(15) 0.2048(3) 0.06814(10) 0.0348(5) Uani 1 1 d .
F52 F 0.39249(18) 0.3755(3) 0.01710(10) 0.0454(7) Uani 1 1 d .
F53 F 0.48631(18) 0.4516(3) 0.09515(12) 0.0466(7) Uani 1 1 d .
F54 F 0.38081(16) 0.3094(3) 0.10946(10) 0.0388(6) Uani 1 1 d .
B60 B 0.1147(3) 0.1642(7) -0.0055(2) 0.0395(11) Uani 1 1 d .
F61 F 0.0773(2) 0.2907(4) 0.00806(18) 0.0746(12) Uani 1 1 d .
F62 F 0.17920(19) 0.2028(4) -0.03132(15) 0.0567(8) Uani 1 1 d .
F63 F 0.1407(3) 0.0779(6) 0.04267(17) 0.111(2) Uani 1 1 d .
F64 F 0.06084(19) 0.0813(3) -0.04648(12) 0.0499(7) Uani 1 1 d .

loop_
_atom_site_aniso_label
_atom_site_aniso_U_11
_atom_site_aniso_U_22
_atom_site_aniso_U_33
_atom_site_aniso_U_23
_atom_site_aniso_U_13
_atom_site_aniso_U_12
Co1 0.0258(3) 0.0366(4) 0.0086(3) 0.0000(2) 0.0001(2) -0.0029(3)
N1 0.0288(15) 0.0390(18) 0.0098(13) 0.0006(12) 0.0033(11) -0.0024(13)
C1 0.0279(18) 0.041(2) 0.0109(15) -0.0023(14) 0.0001(13) -0.0034(16)
N2 0.0312(17) 0.0367(18) 0.0163(14) -0.0005(12) 0.0022(12) -0.0019(14)
C2 0.0295(19) 0.044(2) 0.0132(16) -0.0036(15) 0.0014(14) 0.0003(16)
N3 0.0274(16) 0.0340(17) 0.0119(13) -0.0006(11) 0.0000(11) -0.0040(13)
C3 0.0300(18) 0.038(2) 0.0121(15) 0.0016(14) 0.0004(13) -0.0014(16)
N4 0.0285(16) 0.0397(19) 0.0181(15) 0.0003(13) 0.0009(12) -0.0008(14)
C4 0.0256(17) 0.040(2) 0.0107(15) 0.0008(14) -0.0010(13) -0.0019(15)
N5 0.0279(16) 0.0364(18) 0.0138(14) -0.0017(12) 0.0021(12) -0.0022(13)
C5 0.0277(18) 0.040(2) 0.0135(16) 0.0027(14) 0.0016(13) -0.0043(16)
N6 0.045(2) 0.061(2) 0.0117(14) 0.0033(15) -0.0027(14) -0.0108(18)
C6 0.038(2) 0.039(2) 0.0134(16) 0.0035(14) 0.0002(14) -0.0087(17)
C7 0.035(2) 0.042(2) 0.0111(16) -0.0013(14) 0.0008(14) -0.0091(17)
C8 0.035(2) 0.049(3) 0.0137(17) -0.0005(16) -0.0009(15) -0.0081(18)
C9 0.054(3) 0.068(3) 0.0168(19) 0.0075(19) -0.0050(18) -0.027(2)
C10 0.050(3) 0.072(3) 0.0179(19) 0.014(2) -0.0046(18) -0.024(2)
C11 0.036(2) 0.051(3) 0.0164(17) 0.0013(16) -0.0025(16) -0.0072(19)
C12 0.036(2) 0.045(2) 0.0149(17) 0.0020(15) -0.0003(15) -0.0088(18)
C13 0.036(2) 0.042(2) 0.0148(16) -0.0024(15) -0.0004(14) -0.0088(17)
C14 0.0321(19) 0.040(2) 0.0126(16) -0.0013(14) 0.0025(13) -0.0054(16)
C15 0.0276(18) 0.036(2) 0.0125(15) -0.0006(14) 0.0014(13) -0.0024(15)
C16 0.0278(18) 0.041(2) 0.0139(15) 0.0006(14) 0.0017(13) -0.0007(16)
C17 0.032(2) 0.043(2) 0.0174(17) 0.0023(15) 0.0033(14) 0.0020(17)
C18 0.0283(18) 0.040(2) 0.0122(15) 0.0009(14) -0.0011(13) 0.0017(16)
N21 0.0291(16) 0.0346(17) 0.0123(13) 0.0013(11) 0.0019(11) -0.0015(13)
C21 0.0267(18) 0.043(2) 0.0129(15) 0.0050(14) -0.0039(13) -0.0006(16)
N22 0.0284(16) 0.047(2) 0.0189(15) -0.0004(13) 0.0021(12) 0.0008(15)
C22 0.0233(18) 0.050(3) 0.0180(17) 0.0058(16) -0.0057(14) -0.0012(16)
N23 0.0217(14) 0.0350(17) 0.0117(13) -0.0005(11) 0.0010(11) -0.0014(12)
C23 0.0304(19) 0.043(2) 0.0129(15) 0.0014(14) 0.0001(14) 0.0012(16)
N24 0.0289(17) 0.057(2) 0.0224(16) -0.0127(15) 0.0103(13) -0.0074(16)
C24 0.0259(18) 0.037(2) 0.0109(15) 0.0019(13) 0.0004(13) -0.0025(15)
N25 0.0296(16) 0.0414(19) 0.0111(13) -0.0010(12) 0.0023(11) -0.0072(14)
C25 0.0247(17) 0.039(2) 0.0137(16) -0.0004(14) 0.0017(13) 0.0015(15)
N26 0.039(2) 0.063(3) 0.0168(15) -0.0083(15) -0.0054(14) 0.0078(18)
C26 0.0230(17) 0.041(2) 0.0137(16) -0.0017(14) 0.0021(13) 0.0006(15)
C27 0.0262(18) 0.043(2) 0.0101(15) -0.0009(14) 0.0007(13) 0.0001(16)
C28 0.0220(17) 0.046(2) 0.0115(15) -0.0026(14) 0.0006(13) 0.0027(15)
C29 0.0288(19) 0.045(2) 0.0180(17) -0.0006(15) 0.0013(14) 0.0034(17)
C30 0.040(2) 0.045(3) 0.0213(18) -0.0097(16) 0.0005(16) 0.0072(19)
C31 0.044(2) 0.058(3) 0.0169(18) -0.0037(18) -0.0089(17) 0.016(2)
C32 0.041(2) 0.046(2) 0.0128(16) -0.0053(15) -0.0029(15) 0.0102(19)
C33 0.0263(18) 0.043(2) 0.0139(16) -0.0010(15) 0.0009(13) 0.0015(16)
C34 0.0258(18) 0.040(2) 0.0128(15) -0.0021(14) 0.0025(13) -0.0031(16)
C35 0.0281(18) 0.044(2) 0.0103(15) -0.0035(14) 0.0032(13) -0.0070(16)
C36 0.0275(19) 0.053(3) 0.0138(16) -0.0073(15) 0.0050(14) -0.0061(17)
C37 0.032(2) 0.056(3) 0.0166(17) -0.0113(17) 0.0084(15) -0.0107(19)
C38 0.040(2) 0.046(2) 0.0134(16) -0.0058(15) 0.0087(15) -0.0113(18)
B50 0.038(2) 0.044(3) 0.0128(18) 0.0037(17) 0.0054(17) 0.002(2)
F51 0.0369(13) 0.0453(14) 0.0228(11) -0.0009(9) 0.0072(9) 0.0052(11)
F52 0.0517(16) 0.0678(19) 0.0147(11) 0.0058(11) 0.0016(10) 0.0137(14)
F53 0.0520(16) 0.0493(16) 0.0361(14) -0.0043(12) 0.0024(12) -0.0033(13)
F54 0.0399(13) 0.0556(16) 0.0235(11) 0.0047(10) 0.0122(10) 0.0086(12)
B60 0.046(3) 0.049(3) 0.020(2) 0.000(2) -0.0022(19) -0.007(2)
F61 0.059(2) 0.086(3) 0.091(3) -0.051(2) 0.044(2) -0.0271(18)
F62 0.0484(17) 0.0564(19) 0.067(2) 0.0083(15) 0.0157(15) 0.0077(14)
F63 0.143(4) 0.118(4) 0.045(2) 0.041(2) -0.046(2) -0.071(3)
F64 0.0551(17) 0.0569(18) 0.0291(13) -0.0106(12) -0.0136(12) 0.0047(14)

loop_
_atom_type_symbol
_atom_type_description
_atom_type_scat_dispersion_real
_atom_type_scat_dispersion_imag
_atom_type_scat_source
C C 0.0181 0.0091 'International Tables Vol C Tables 4.2.6.8 and 6.1.1.4'
H H 0.0000 0.0000 'International Tables Vol C Tables 4.2.6.8 and 6.1.1.4'
B B 0.0090 0.0039 'International Tables Vol C Tables 4.2.6.8 and 6.1.1.4'
N N 0.0311 0.0180 'International Tables Vol C Tables 4.2.6.8 and 6.1.1.4'
O O 0.0492 0.0322 'International Tables Vol C Tables 4.2.6.8 and 6.1.1.4'
F F 0.0727 0.0534 'International Tables Vol C Tables 4.2.6.8 and 6.1.1.4'
Co Co -2.3653 3.6143 'International Tables Vol C Tables 4.2.6.8 and 6.1.1.4'

loop_
_geom_angle_atom_site_label_1
_geom_angle_atom_site_label_2
_geom_angle_atom_site_label_3
_geom_angle
N23 Co1 N3 177.88(15)
N23 Co1 N21 80.94(13)
N3 Co1 N21 98.03(13)
N23 Co1 N25 81.25(13)
N3 Co1 N25 99.82(13)
N21 Co1 N25 162.12(12)
N23 Co1 N1 98.96(13)
N3 Co1 N1 79.14(13)
N21 Co1 N1 88.98(13)
N25 Co1 N1 95.45(13)
N23 Co1 N5 103.27(13)
N3 Co1 N5 78.59(13)
N21 Co1 N5 92.11(13)
N25 Co1 N5 90.32(13)
N1 Co1 N5 157.63(12)
C1 N1 C4 117.6(3)
C1 N1 Co1 130.2(2)
C4 N1 Co1 112.1(3)
N1 C1 C2 121.0(3)
N1 C1 H1 119.5
C2 C1 H1 119.5
C3 N2 C2 115.9(3)
N2 C2 C1 122.8(4)
N2 C2 H2 118.6
C1 C2 H2 118.6
C14 N3 C5 119.5(3)
C14 N3 Co1 120.6(3)
C5 N3 Co1 119.8(2)
N2 C3 C4 122.4(3)
N2 C3 H3 118.8
C4 C3 H3 118.8
C16 N4 C17 115.8(4)
N1 C4 C3 120.3(3)
N1 C4 C5 115.0(3)
C3 C4 C5 124.7(3)
C18 N5 C15 117.6(3)
C18 N5 Co1 130.1(3)
C15 N5 Co1 111.8(3)
N3 C5 C6 121.1(4)
N3 C5 C4 113.8(3)
C6 C5 C4 125.0(4)
C10 N6 C11 116.2(4)
C5 C6 C7 119.6(4)
C5 C6 H6 120.2
C7 C6 H6 120.2
C13 C7 C6 118.1(3)
C13 C7 C8 121.5(4)
C6 C7 C8 120.4(4)
C9 C8 C12 117.4(4)
C9 C8 C7 122.4(4)
C12 C8 C7 120.2(4)
C8 C9 C10 119.2(4)
C8 C9 H9 120.4
C10 C9 H9 120.4
N6 C10 C9 124.4(4)
N6 C10 H10 117.8
C9 C10 H10 117.8
N6 C11 C12 123.9(4)
N6 C11 H11 118.1
C12 C11 H11 118.1
C11 C12 C8 119.0(4)
C11 C12 H12 120.5
C8 C12 H12 120.5
C7 C13 C14 120.2(4)
C7 C13 H13 119.9
C14 C13 H13 119.9
N3 C14 C13 121.4(4)
N3 C14 C15 113.6(3)
C13 C14 C15 124.9(4)
N5 C15 C16 120.8(3)
N5 C15 C14 114.7(3)
C16 C15 C14 124.6(3)
N4 C16 C15 122.1(3)
N4 C16 H16 118.9
C15 C16 H16 118.9
N4 C17 C18 122.8(4)
N4 C17 H17 118.6
C18 C17 H17 118.6
N5 C18 C17 121.0(3)
N5 C18 H18 119.5
C17 C18 H18 119.5
C21 N21 C24 116.9(3)
C21 N21 Co1 129.1(3)
C24 N21 Co1 114.0(3)
N21 C21 C22 121.5(3)
N21 C21 H21 119.3
C22 C21 H21 119.3
C23 N22 C22 116.4(3)
N22 C22 C21 122.4(3)
N22 C22 H22 118.8
C21 C22 H22 118.8
C34 N23 C25 121.1(3)
C34 N23 Co1 119.3(2)
C25 N23 Co1 119.5(2)
N22 C23 C24 122.2(3)
N22 C23 H23 118.9
C24 C23 H23 118.9
C37 N24 C36 115.2(4)
N21 C24 C23 120.7(3)
N21 C24 C25 113.6(3)
C23 C24 C25 125.7(3)
C38 N25 C35 117.2(4)
C38 N25 Co1 129.2(3)
C35 N25 Co1 113.4(3)
N23 C25 C26 120.7(3)
N23 C25 C24 111.7(3)
C26 C25 C24 127.6(3)
C31 N26 C30 116.7(4)
C25 C26 C27 118.8(3)
C25 C26 H26 120.6
C27 C26 H26 120.6
C33 C27 C26 119.5(3)
C33 C27 C28 119.8(3)
C26 C27 C28 120.6(3)
C32 C28 C29 118.3(3)
C32 C28 C27 121.0(4)
C29 C28 C27 120.6(4)
C28 C29 C30 118.6(4)
C28 C29 H29 120.7
C30 C29 H29 120.7
N26 C30 C29 123.9(4)
N26 C30 H30 118.0
C29 C30 H30 118.0
N26 C31 C32 124.0(4)
N26 C31 H31 118.0
C32 C31 H31 118.0
C28 C32 C31 118.5(4)
C28 C32 H32 120.8
C31 C32 H32 120.8
C34 C33 C27 119.3(4)
C34 C33 H33 120.3
C27 C33 H33 120.3
N23 C34 C33 120.6(3)
N23 C34 C35 112.2(3)
C33 C34 C35 127.2(4)
N25 C35 C36 120.6(3)
N25 C35 C34 113.6(3)
C36 C35 C34 125.8(3)
N24 C36 C35 122.9(4)
N24 C36 H36 118.5
C35 C36 H36 118.5
N24 C37 C38 123.1(4)
N24 C37 H37 118.4
C38 C37 H37 118.4
N25 C38 C37 121.0(4)
N25 C38 H38 119.5
C37 C38 H38 119.5
F52 B50 F51 109.6(3)
F52 B50 F54 110.5(4)
F51 B50 F54 108.7(4)
F52 B50 F53 109.7(4)
F51 B50 F53 110.0(4)
F54 B50 F53 108.3(3)
F61 B60 F63 111.3(5)
F61 B60 F62 109.6(4)
F63 B60 F62 110.2(5)
F61 B60 F64 109.2(4)
F63 B60 F64 109.4(4)
F62 B60 F64 107.0(4)

loop_
_geom_bond_atom_site_label_1
_geom_bond_atom_site_label_2
_geom_bond_distance
Co1 N23 1.871(3)
Co1 N3 1.927(3)
Co1 N21 1.993(3)
Co1 N25 2.000(4)
Co1 N1 2.139(3)
Co1 N5 2.153(3)
N1 C1 1.335(5)
N1 C4 1.354(4)
C1 C2 1.378(6)
C1 H1 0.9500
N2 C3 1.341(5)
N2 C2 1.343(5)
C2 H2 0.9500
N3 C14 1.349(5)
N3 C5 1.359(5)
C3 C4 1.391(6)
C3 H3 0.9500
N4 C16 1.346(5)
N4 C17 1.346(5)
C4 C5 1.472(5)
N5 C18 1.331(5)
N5 C15 1.356(4)
C5 C6 1.392(5)
N6 C10 1.331(6)
N6 C11 1.337(6)
C6 C7 1.401(6)
C6 H6 0.9500
C7 C13 1.384(6)
C7 C8 1.489(5)
C8 C9 1.380(6)
C8 C12 1.394(6)
C9 C10 1.388(6)
C9 H9 0.9500
C10 H10 0.9500
C11 C12 1.391(5)
C11 H11 0.9500
C12 H12 0.9500
C13 C14 1.387(5)
C13 H13 0.9500
C14 C15 1.475(5)
C15 C16 1.384(6)
C16 H16 0.9500
C17 C18 1.379(6)
C17 H17 0.9500
C18 H18 0.9500
N21 C21 1.339(5)
N21 C24 1.360(4)
C21 C22 1.376(6)
C21 H21 0.9500
N22 C23 1.337(5)
N22 C22 1.342(5)
C22 H22 0.9500
N23 C34 1.352(5)
N23 C25 1.356(5)
C23 C24 1.387(5)
C23 H23 0.9500
N24 C37 1.346(6)
N24 C36 1.351(5)
C24 C25 1.463(5)
N25 C38 1.336(5)
N25 C35 1.366(5)
C25 C26 1.392(5)
N26 C31 1.320(6)
N26 C30 1.336(6)
C26 C27 1.400(5)
C26 H26 0.9500
C27 C33 1.397(5)
C27 C28 1.484(5)
C28 C32 1.381(6)
C28 C29 1.382(6)
C29 C30 1.386(5)
C29 H29 0.9500
C30 H30 0.9500
C31 C32 1.395(5)
C31 H31 0.9500
C32 H32 0.9500
C33 C34 1.384(5)
C33 H33 0.9500
C34 C35 1.462(5)
C35 C36 1.373(6)
C36 H36 0.9500
C37 C38 1.380(7)
C37 H37 0.9500
C38 H38 0.9500
B50 F52 1.392(5)
B50 F51 1.393(6)
B50 F54 1.396(5)
B50 F53 1.400(6)
B60 F61 1.361(7)
B60 F63 1.368(6)
B60 F62 1.390(6)
B60 F64 1.401(6)
